data_7233924
loop_
_publ_author_name
'Srinivasarao, Singireddi'
'Nandikolla, Adinarayana'
'Nizalapur, Shashidhar'
'Yu, Tsz Tin'
'Pulya, Sravani'
'Ghosh, Balaram'
'Murugesan, Sankaranarayanan'
'Kumar, Naresh'
'Chandra Sekhar, Kondapalli Venkata Gowri'

_publ_section_title
;
 Design, synthesis and biological evaluation of 1,2,3-triazole based
 2-aminobenzimidazoles as novel inhibitors of LasR dependent quorum
 sensing in Pseudomonas aeruginosa
;
_journal_issue 50
_journal_name_full 'RSC Advances'
_journal_page_first 29273
_journal_paper_doi 10.1039/C9RA05059K
_journal_volume 9
_journal_year 2019
_chemical_formula_moiety 'C20 H28 N6 O'
_chemical_formula_sum 'C20 H28 N6 O'
_chemical_formula_weight 368.48
_space_group_crystal_system monoclinic
_space_group_IT_number 14
_space_group_name_Hall '-P 2ybc'
_space_group_name_H-M_alt 'P 1 21/c 1'
_symmetry_space_group_name_Hall '-P 2ybc'
_symmetry_space_group_name_H-M 'P 1 21/c 1'
_atom_sites_solution_hydrogens geom
_atom_sites_solution_primary direct
_audit_creation_date 2019-03-16
_audit_creation_method
;
Olex2 1.2
(compiled 2018.05.29 svn.r3508 for OlexSys, GUI svn.r5506)
;
_audit_update_record
;
2019-04-26 deposited with the CCDC.    2019-09-06 downloaded from the CCDC.
;
_cell_angle_alpha 90
_cell_angle_beta 90.614(3)
_cell_angle_gamma 90
_cell_formula_units_Z 4
_cell_length_a 18.8646(7)
_cell_length_b 5.4019(2)
_cell_length_c 20.0357(6)
_cell_measurement_reflns_used 3122
_cell_measurement_temperature 293(2)
_cell_measurement_theta_max 76.7190
_cell_measurement_theta_min 5.0320
_cell_volume 2041.61(12)
_computing_cell_refinement 'CrysAlisPro 1.171.39.20a (Rigaku OD, 2015)'
_computing_data_collection 'CrysAlisPro 1.171.39.20a (Rigaku OD, 2015)'
_computing_data_reduction 'CrysAlisPro 1.171.39.20a (Rigaku OD, 2015)'
_computing_molecular_graphics 'Olex2 (Dolomanov et al., 2009)'
_computing_publication_material 'Olex2 (Dolomanov et al., 2009)'
_computing_structure_refinement 'ShelXL (Sheldrick, 2015)'
_computing_structure_solution 'ShelXS (Sheldrick, 2008)'
_diffrn_ambient_temperature 293(2)
_diffrn_detector 'CCD plate'
_diffrn_measured_fraction_theta_full 0.999
_diffrn_measured_fraction_theta_max 0.970
_diffrn_measurement_details
;
List of Runs (angles in degrees, time in seconds):

  # Type    Start    End  Width  t~exp~   \w     \q     \k     \f   Frames
#--------------------------------------------------------------------------
  1  \w     55.00  89.00   0.50   10.00    --    0.00  77.00-150.00   68
  2  \w     39.00  87.00   0.50   10.00    --    0.00  77.00 -30.00   96
  3  \w    -13.00  88.00   0.50   10.00    --    0.00  77.00-180.00  202
  4  \w     20.00  47.00   0.50   10.00    --    0.00  77.00-150.00   54
  5  \w    -15.00  10.00   0.50   10.00    --    0.00  77.00 -30.00   50
  6  \w     70.00 122.00   0.50   40.00    --  107.20 -30.00  30.00  104
  7  \w     53.00  96.00   0.50   40.00    --  107.20 -82.00-150.00   86
  8  \w     82.00 137.00   0.50   40.00    --  107.20 -82.00  90.00  110
  9  \w     25.00  69.00   0.50   40.00    --  107.20 -30.00-180.00   88
 10  \w     18.00 123.00   0.50   40.00    --  107.20 -15.00-150.00  210
 11  \w     23.00 120.00   0.50   40.00    --  107.20 -30.00 -60.00  194
 12  \w     27.00  52.00   0.50   40.00    --  107.20 -30.00  30.00   50
 13  \w     22.00 138.00   0.50   40.00    --  107.20 -77.00 -90.00  232
;
_diffrn_measurement_device 'four-circle diffractometer'
_diffrn_measurement_device_type 'XtaLAB Pro: Kappa dual home/near'
_diffrn_measurement_method '\w scans'
_diffrn_orient_matrix_type 'CrysAlisPro convention (1999,Acta A55,543-557)'
_diffrn_orient_matrix_UB_11 0.0003493000
_diffrn_orient_matrix_UB_12 0.0386622000
_diffrn_orient_matrix_UB_13 0.0761754000
_diffrn_orient_matrix_UB_21 -0.0815681000
_diffrn_orient_matrix_UB_22 0.0152679000
_diffrn_orient_matrix_UB_23 -0.0010974000
_diffrn_orient_matrix_UB_31 -0.0044362000
_diffrn_orient_matrix_UB_32 -0.2821245000
_diffrn_orient_matrix_UB_33 0.0103412000
_diffrn_radiation_monochromator graphite
_diffrn_radiation_probe x-ray
_diffrn_radiation_type CuK\a
_diffrn_radiation_wavelength 1.54184
_diffrn_reflns_av_R_equivalents 0.0482
_diffrn_reflns_av_unetI/netI 0.0635
_diffrn_reflns_Laue_measured_fraction_full 0.999
_diffrn_reflns_Laue_measured_fraction_max 0.970
_diffrn_reflns_limit_h_max 23
_diffrn_reflns_limit_h_min -23
_diffrn_reflns_limit_k_max 3
_diffrn_reflns_limit_k_min -6
_diffrn_reflns_limit_l_max 25
_diffrn_reflns_limit_l_min -23
_diffrn_reflns_number 10329
_diffrn_reflns_point_group_measured_fraction_full 0.999
_diffrn_reflns_point_group_measured_fraction_max 0.970
_diffrn_reflns_theta_full 67.684
_diffrn_reflns_theta_max 79.897
_diffrn_reflns_theta_min 4.414
_diffrn_source 'fine-focus sealed X-ray tube'
_diffrn_source_type 'Enhance (Cu) X-ray Source'
_exptl_absorpt_coefficient_mu 0.619
_exptl_absorpt_correction_T_max 1.00000
_exptl_absorpt_correction_T_min 0.43307
_exptl_absorpt_correction_type multi-scan
_exptl_absorpt_process_details
;
CrysAlisPro 1.171.39.20a (Rigaku Oxford Diffraction, 2015)
Empirical absorption correction using spherical harmonics,
 implemented in SCALE3 ABSPACK scaling algorithm.
;
_exptl_crystal_colour colourless
_exptl_crystal_density_diffrn 1.199
_exptl_crystal_description needle
_exptl_crystal_F_000 792
_exptl_crystal_size_max 0.5
_exptl_crystal_size_mid 0.02
_exptl_crystal_size_min 0.01
_refine_diff_density_max 0.421
_refine_diff_density_min -0.267
_refine_diff_density_rms 0.063
_refine_ls_extinction_method none
_refine_ls_goodness_of_fit_ref 1.063
_refine_ls_hydrogen_treatment constr
_refine_ls_matrix_type full
_refine_ls_number_parameters 245
_refine_ls_number_reflns 4308
_refine_ls_number_restraints 0
_refine_ls_restrained_S_all 1.063
_refine_ls_R_factor_all 0.0834
_refine_ls_R_factor_gt 0.0671
_refine_ls_shift/su_max 0.000
_refine_ls_shift/su_mean 0.000
_refine_ls_structure_factor_coef Fsqd
_refine_ls_weighting_details 'w=1/[\s^2^(Fo^2^)+(0.1196P)^2^+0.1169P] where P=(Fo^2^+2Fc^2^)/3'
_refine_ls_weighting_scheme calc
_refine_ls_wR_factor_gt 0.1867
_refine_ls_wR_factor_ref 0.2036
_reflns_Friedel_coverage 0.000
_reflns_number_gt 3157
_reflns_number_total 4308
_reflns_threshold_expression 'I > 2\s(I)'
_cod_data_source_file c9ra05059k2.cif
_cod_data_source_block exp_399-ab-4r
_cod_database_code 7233924
_shelx_shelxl_version_number 2016/4
_shelx_space_group_comment
;
The symmetry employed for this shelxl refinement is uniquely defined
by the following loop, which should always be used as a source of
symmetry information in preference to the above space-group names.
They are only intended as comments.
;
_reflns_odcompleteness_completeness 99.80
_reflns_odcompleteness_iscentric 1
_reflns_odcompleteness_theta 71.98
_olex2_refinement_description
;
1. Fixed Uiso
 At 1.2 times of:
  All C(H) groups, All C(H,H) groups, All N(H) groups
 At 1.5 times of:
  All C(H,H,H) groups
2.a Secondary CH2 refined with riding coordinates:
 C9(H9A,H9B), C13(H13A,H13B), C12(H12A,H12B), C18(H18A,H18B), C15(H15A,H15B),
 C16(H16A,H16B), C14(H14A,H14B), C17(H17A,H17B), C19(H19A,H19B)
2.b Aromatic/amide H refined with riding coordinates:
 N1(H1), N3(H3), C5(H5), C10(H10), C3(H3A), C2(H2), C4(H4)
2.c Idealised Me refined as rotating group:
 C20(H20A,H20B,H20C)
;
_olex2_submission_special_instructions 'No special instructions were received'
_oxdiff_exptl_absorpt_empirical_details
;
Empirical correction (ABSPACK) includes:
- Absorption correction using spherical harmonics
- Frame scaling
;
_oxdiff_exptl_absorpt_empirical_full_max 2.063
_oxdiff_exptl_absorpt_empirical_full_min 0.378

loop_
_space_group_symop_operation_xyz
'x, y, z'
'-x, y+1/2, -z+1/2'
'-x, -y, -z'
'x, -y-1/2, z-1/2'

loop_
_atom_site_label
_atom_site_type_symbol
_atom_site_fract_x
_atom_site_fract_y
_atom_site_fract_z
_atom_site_U_iso_or_equiv
_atom_site_adp_type
_atom_site_occupancy
_atom_site_site_symmetry_order
_atom_site_calc_flag
_atom_site_refinement_flags_posn
O1 O 0.43698(8) 0.3915(3) 0.43612(6) 0.0548(4) Uani 1 1 d .
N2 N 0.54735(9) 0.8493(3) 0.30453(7) 0.0476(4) Uani 1 1 d .
N1 N 0.53371(9) 0.7745(3) 0.41342(7) 0.0472(4) Uani 1 1 d .
H1 H 0.518462 0.705859 0.449229 0.057 Uiso 1 1 calc R
N3 N 0.47287(9) 0.5166(3) 0.33306(7) 0.0467(4) Uani 1 1 d .
H3 H 0.470040 0.478559 0.291439 0.056 Uiso 1 1 calc R
N4 N 0.33085(9) 0.0898(3) 0.37763(8) 0.0489(4) Uani 1 1 d .
C8 C 0.43272(10) 0.3805(3) 0.37585(8) 0.0438(4) Uani 1 1 d .
C7 C 0.51764(10) 0.7095(3) 0.35014(8) 0.0431(4) Uani 1 1 d .
N6 N 0.27153(10) -0.2221(3) 0.41101(10) 0.0597(5) Uani 1 1 d .
C1 C 0.58809(10) 1.0168(4) 0.34135(8) 0.0466(4) Uani 1 1 d .
N5 N 0.32529(10) -0.1596(3) 0.37349(9) 0.0586(5) Uani 1 1 d .
C5 C 0.61213(12) 1.1204(4) 0.45773(10) 0.0581(5) Uani 1 1 d .
H5 H 0.605834 1.091524 0.503043 0.070 Uiso 1 1 calc R
C10 C 0.28070(11) 0.1829(3) 0.41699(10) 0.0511(5) Uani 1 1 d .
H10 H 0.273176 0.348445 0.427480 0.061 Uiso 1 1 calc R
C6 C 0.57955(10) 0.9735(4) 0.40941(9) 0.0467(4) Uani 1 1 d .
C3 C 0.66414(13) 1.3535(4) 0.36781(12) 0.0647(6) Uani 1 1 d .
H3A H 0.693680 1.482074 0.354725 0.078 Uiso 1 1 calc R
C11 C 0.24294(11) -0.0162(4) 0.43849(10) 0.0530(5) Uani 1 1 d .
C9 C 0.38187(12) 0.2158(4) 0.33699(10) 0.0564(5) Uani 1 1 d .
H9A H 0.356693 0.316122 0.304334 0.068 Uiso 1 1 calc R
H9B H 0.409098 0.093316 0.312848 0.068 Uiso 1 1 calc R
C2 C 0.63120(12) 1.2095(4) 0.31975(10) 0.0584(5) Uani 1 1 d .
H2 H 0.637567 1.240162 0.274532 0.070 Uiso 1 1 calc R
C4 C 0.65399(14) 1.3099(5) 0.43538(12) 0.0653(6) Uani 1 1 d .
H4 H 0.676297 1.412424 0.466410 0.078 Uiso 1 1 calc R
C13 C 0.15859(14) 0.2121(5) 0.51415(14) 0.0718(7) Uani 1 1 d .
H13A H 0.150903 0.331822 0.478726 0.086 Uiso 1 1 calc R
H13B H 0.196602 0.273590 0.542609 0.086 Uiso 1 1 calc R
C12 C 0.18111(14) -0.0318(5) 0.48372(14) 0.0717(7) Uani 1 1 d .
H12A H 0.192509 -0.146362 0.519536 0.086 Uiso 1 1 calc R
H12B H 0.141246 -0.100097 0.458894 0.086 Uiso 1 1 calc R
C18 C -0.1017(2) 0.5877(10) 0.6903(2) 0.1288(16) Uani 1 1 d .
H18A H -0.135880 0.511424 0.660127 0.155 Uiso 1 1 calc R
H18B H -0.092412 0.471197 0.726139 0.155 Uiso 1 1 calc R
C15 C 0.06496(15) 0.4275(6) 0.58433(16) 0.0814(8) Uani 1 1 d .
H15A H 0.057394 0.546568 0.548726 0.098 Uiso 1 1 calc R
H15B H 0.100999 0.493951 0.614206 0.098 Uiso 1 1 calc R
C16 C -0.00331(16) 0.3966(6) 0.62239(16) 0.0886(9) Uani 1 1 d .
H16A H -0.038722 0.326788 0.592407 0.106 Uiso 1 1 calc R
H16B H 0.004794 0.277743 0.657953 0.106 Uiso 1 1 calc R
C14 C 0.09148(15) 0.1905(5) 0.55490(15) 0.0790(7) Uani 1 1 d .
H14A H 0.054378 0.121696 0.526611 0.095 Uiso 1 1 calc R
H14B H 0.100095 0.074019 0.590919 0.095 Uiso 1 1 calc R
C17 C -0.03307(18) 0.6289(7) 0.65244(18) 0.1003(10) Uani 1 1 d .
H17A H -0.041696 0.748253 0.617109 0.120 Uiso 1 1 calc R
H17B H 0.001959 0.699280 0.682737 0.120 Uiso 1 1 calc R
C19 C -0.1332(3) 0.8041(14) 0.7181(3) 0.181(3) Uani 1 1 d .
H19A H -0.145537 0.918526 0.682497 0.217 Uiso 1 1 calc R
H19B H -0.099223 0.885283 0.747449 0.217 Uiso 1 1 calc R
C20 C -0.2004(3) 0.738(2) 0.7577(3) 0.265(5) Uani 1 1 d .
H20A H -0.237313 0.686735 0.727301 0.398 Uiso 1 1 calc GR
H20B H -0.215875 0.879720 0.782358 0.398 Uiso 1 1 calc GR
H20C H -0.189866 0.604843 0.788105 0.398 Uiso 1 1 calc GR

loop_
_atom_site_aniso_label
_atom_site_aniso_U_11
_atom_site_aniso_U_22
_atom_site_aniso_U_33
_atom_site_aniso_U_23
_atom_site_aniso_U_13
_atom_site_aniso_U_12
O1 0.0662(9) 0.0612(8) 0.0371(7) 0.0022(5) 0.0073(6) -0.0082(7)
N2 0.0566(9) 0.0524(9) 0.0340(7) 0.0039(6) 0.0075(6) -0.0017(7)
N1 0.0581(9) 0.0522(8) 0.0316(7) 0.0039(6) 0.0076(6) -0.0046(7)
N3 0.0552(9) 0.0532(9) 0.0317(7) -0.0022(6) 0.0083(6) -0.0036(7)
N4 0.0584(9) 0.0401(8) 0.0482(8) -0.0044(6) 0.0064(7) -0.0027(7)
C8 0.0483(10) 0.0449(9) 0.0385(9) 0.0002(7) 0.0074(7) 0.0025(7)
C7 0.0484(9) 0.0483(9) 0.0327(8) 0.0029(6) 0.0080(7) 0.0009(7)
N6 0.0692(11) 0.0373(8) 0.0729(11) -0.0020(7) 0.0115(9) -0.0041(8)
C1 0.0508(10) 0.0516(10) 0.0374(9) 0.0048(7) 0.0068(7) 0.0009(8)
N5 0.0718(11) 0.0381(8) 0.0661(11) -0.0082(7) 0.0086(9) 0.0005(7)
C5 0.0685(13) 0.0645(12) 0.0413(10) 0.0002(8) -0.0004(9) -0.0064(10)
C10 0.0583(11) 0.0362(9) 0.0591(11) -0.0027(7) 0.0105(9) -0.0002(8)
C6 0.0509(10) 0.0497(10) 0.0397(9) 0.0046(7) 0.0036(7) 0.0003(8)
C3 0.0672(14) 0.0569(12) 0.0701(14) 0.0063(10) 0.0060(11) -0.0106(10)
C11 0.0557(11) 0.0408(9) 0.0626(12) -0.0013(8) 0.0063(9) -0.0045(8)
C9 0.0662(12) 0.0599(12) 0.0433(10) -0.0026(8) 0.0091(9) -0.0105(10)
C2 0.0693(13) 0.0568(11) 0.0493(11) 0.0097(8) 0.0094(9) -0.0049(10)
C4 0.0720(14) 0.0618(13) 0.0620(13) -0.0038(10) -0.0034(11) -0.0090(11)
C13 0.0682(15) 0.0650(14) 0.0827(16) -0.0058(12) 0.0195(12) -0.0080(11)
C12 0.0680(15) 0.0561(12) 0.0914(17) -0.0034(11) 0.0230(13) -0.0102(11)
C18 0.088(2) 0.190(5) 0.108(3) -0.033(3) 0.020(2) 0.027(3)
C15 0.0707(16) 0.0821(18) 0.0917(18) -0.0107(14) 0.0202(14) -0.0026(14)
C16 0.0729(17) 0.097(2) 0.096(2) -0.0144(16) 0.0220(15) -0.0024(16)
C14 0.0680(15) 0.0769(17) 0.0927(18) -0.0087(14) 0.0251(14) -0.0081(13)
C17 0.083(2) 0.115(3) 0.103(2) -0.0178(19) 0.0166(17) 0.0133(19)
C19 0.126(4) 0.284(8) 0.133(4) -0.057(4) -0.004(3) 0.077(5)
C20 0.108(4) 0.553(17) 0.135(4) -0.042(7) 0.039(3) 0.079(6)

loop_
_atom_type_symbol
_atom_type_description
_atom_type_scat_dispersion_real
_atom_type_scat_dispersion_imag
_atom_type_scat_source
C C 0.0181 0.0091 'International Tables Vol C Tables 4.2.6.8 and 6.1.1.4'
H H 0.0000 0.0000 'International Tables Vol C Tables 4.2.6.8 and 6.1.1.4'
N N 0.0311 0.0180 'International Tables Vol C Tables 4.2.6.8 and 6.1.1.4'
O O 0.0492 0.0322 'International Tables Vol C Tables 4.2.6.8 and 6.1.1.4'

loop_
_geom_angle_atom_site_label_1
_geom_angle_atom_site_label_2
_geom_angle_atom_site_label_3
_geom_angle
C7 N2 C1 103.99(14)
C7 N1 C6 106.42(14)
C8 N3 C7 126.32(15)
N5 N4 C9 119.22(16)
C10 N4 N5 110.85(16)
C10 N4 C9 129.64(17)
O1 C8 N3 124.68(18)
O1 C8 C9 125.10(16)
N3 C8 C9 110.22(15)
N2 C7 N1 114.25(17)
N2 C7 N3 121.66(16)
N1 C7 N3 124.08(15)
N5 N6 C11 109.55(16)
N2 C1 C6 109.87(16)
C2 C1 N2 129.90(16)
C2 C1 C6 120.21(18)
N6 N5 N4 106.29(15)
C4 C5 C6 116.78(18)
N4 C10 C11 105.39(17)
N1 C6 C1 105.44(16)
N1 C6 C5 132.50(17)
C5 C6 C1 122.04(18)
C2 C3 C4 121.2(2)
N6 C11 C10 107.92(18)
N6 C11 C12 121.25(19)
C10 C11 C12 130.83(19)
N4 C9 C8 114.23(15)
C3 C2 C1 117.67(18)
C5 C4 C3 122.1(2)
C12 C13 C14 112.9(2)
C11 C12 C13 114.9(2)
C19 C18 C17 115.7(5)
C14 C15 C16 113.2(3)
C17 C16 C15 115.7(3)
C15 C14 C13 115.5(2)
C16 C17 C18 113.6(4)
C18 C19 C20 110.9(6)

loop_
_geom_bond_atom_site_label_1
_geom_bond_atom_site_label_2
_geom_bond_distance
O1 C8 1.211(2)
N2 C7 1.316(2)
N2 C1 1.393(3)
N1 C7 1.347(2)
N1 C6 1.382(2)
N3 C8 1.365(2)
N3 C7 1.382(2)
N4 N5 1.354(2)
N4 C10 1.336(2)
N4 C9 1.438(2)
C8 C9 1.517(3)
N6 N5 1.313(2)
N6 C11 1.356(3)
C1 C6 1.395(2)
C1 C2 1.393(3)
C5 C6 1.390(3)
C5 C4 1.371(3)
C10 C11 1.362(3)
C3 C2 1.380(3)
C3 C4 1.389(3)
C11 C12 1.487(3)
C13 C12 1.515(3)
C13 C14 1.518(3)
C18 C17 1.524(5)
C18 C19 1.427(7)
C15 C16 1.513(4)
C15 C14 1.497(4)
C16 C17 1.503(4)
C19 C20 1.547(7)
